data_4129586
loop_
_publ_author_name
'Peng, Chia-Yu'
'Shen, Jiun-Yi'
'Chen, Yi-Ting'
'Wu, Pei-Jhen'
'Hung, Wen-Yi'
'Hu, Wei-Ping'
'Chou, Pi-Tai'

_publ_section_title
;
 Optically Triggered Stepwise Double-Proton Transfer in an Intramolecular
 Proton Relay: A Case Study of 1,8-Dihydroxy-2-naphthaldehyde.
;
_journal_issue 45
_journal_name_full 'Journal of the American Chemical Society'
_journal_page_first 14349
_journal_page_last 14357
_journal_paper_doi 10.1021/jacs.5b08562
_journal_volume 137
_journal_year 2015
_chemical_formula_sum 'C11 H8 O3'
_chemical_formula_weight 188.17
_space_group_IT_number 14
_space_group_name_Hall '-P 2ybc'
_space_group_name_H-M_alt 'P 1 21/c 1'
_symmetry_cell_setting monoclinic
_symmetry_space_group_name_H-M 'P 1 21/c 1'
_atom_sites_solution_hydrogens geom
_atom_sites_solution_primary direct
_atom_sites_solution_secondary difmap
_audit_creation_method SHELXL-97
_cell_angle_alpha 90.00
_cell_angle_beta 105.173(2)
_cell_angle_gamma 90.00
_cell_formula_units_Z 4
_cell_length_a 8.4818(10)
_cell_length_b 6.7611(8)
_cell_length_c 14.9995(17)
_cell_measurement_reflns_used 1551
_cell_measurement_temperature 200(2)
_cell_measurement_theta_max 27.49
_cell_measurement_theta_min 2.49
_cell_volume 830.18(17)
_computing_cell_refinement 'Bruker SAINT'
_computing_data_collection 'Bruker SMART'
_computing_data_reduction 'Bruker SAINT'
_computing_molecular_graphics 'Bruker SHELXTL'
_computing_publication_material 'Bruker SHELXTL'
_computing_structure_refinement 'SHELXL-97 (Sheldrick, 2008)'
_computing_structure_solution 'SHELXS-97 (Sheldrick, 2008)'
_diffrn_ambient_temperature 200(2)
_diffrn_measured_fraction_theta_full 1.000
_diffrn_measured_fraction_theta_max 1.000
_diffrn_measurement_device_type 'BRUKER SMART APEXCCD area detector'
_diffrn_measurement_method 'omega scans'
_diffrn_radiation_monochromator graphite
_diffrn_radiation_source 'fine-focus sealed tube'
_diffrn_radiation_type MoK\a
_diffrn_radiation_wavelength 0.71073
_diffrn_reflns_av_R_equivalents 0.0292
_diffrn_reflns_av_sigmaI/netI 0.0235
_diffrn_reflns_limit_h_max 11
_diffrn_reflns_limit_h_min -11
_diffrn_reflns_limit_k_max 8
_diffrn_reflns_limit_k_min -8
_diffrn_reflns_limit_l_max 19
_diffrn_reflns_limit_l_min -19
_diffrn_reflns_number 7218
_diffrn_reflns_theta_full 27.50
_diffrn_reflns_theta_max 27.50
_diffrn_reflns_theta_min 2.49
_exptl_absorpt_coefficient_mu 0.110
_exptl_absorpt_correction_T_max 0.9891
_exptl_absorpt_correction_T_min 0.9551
_exptl_absorpt_correction_type multi-scan
_exptl_absorpt_process_details 'SADABS (BRUKER, 2001)'
_exptl_crystal_colour yellow
_exptl_crystal_density_diffrn 1.506
_exptl_crystal_density_meas ?
_exptl_crystal_density_method 'not measured'
_exptl_crystal_description plate
_exptl_crystal_F_000 392
_exptl_crystal_size_max 0.42
_exptl_crystal_size_mid 0.30
_exptl_crystal_size_min 0.10
_refine_diff_density_max 0.297
_refine_diff_density_min -0.293
_refine_diff_density_rms 0.058
_refine_ls_extinction_method none
_refine_ls_goodness_of_fit_ref 1.057
_refine_ls_hydrogen_treatment mixed
_refine_ls_matrix_type full
_refine_ls_number_parameters 135
_refine_ls_number_reflns 1905
_refine_ls_number_restraints 0
_refine_ls_restrained_S_all 1.057
_refine_ls_R_factor_all 0.0667
_refine_ls_R_factor_gt 0.0504
_refine_ls_shift/su_max 0.000
_refine_ls_shift/su_mean 0.000
_refine_ls_structure_factor_coef Fsqd
_refine_ls_weighting_details 'calc w=1/[\s^2^(Fo^2^)+(0.0837P)^2^+0.1827P] where P=(Fo^2^+2Fc^2^)/3'
_refine_ls_weighting_scheme calc
_refine_ls_wR_factor_gt 0.1429
_refine_ls_wR_factor_ref 0.1575
_reflns_number_gt 1419
_reflns_number_total 1905
_reflns_threshold_expression >2sigma(I)
_cod_data_source_file ja5b08562_si_003.cif
_cod_data_source_block ic17262
_cod_depositor_comments
;
The following automatic conversions were performed:

data item '_symmetry_cell_setting' value 'Monoclinic' was changed to
'monoclinic' in accordance with the
/home/saulius/struct/COD-crude-data/automatic-downloads/DataCite-retrospective/ACS/depositions/lib/dictionaries/cif_core.dic
dictionary named 'cif_core.dic' version 2.4.2 last updated on
2011-04-26.

data item '_exptl_crystal_density_meas' value 'not_measured' was
changed to '?' -- the value is perceived as not measured.

Automatic conversion script
Id: cif_fix_values 6909 2019-04-08 15:41:33Z antanas 
;
_cod_original_sg_symbol_H-M P2(1)/c
_cod_database_code 4129586

loop_
_symmetry_equiv_pos_as_xyz
'x, y, z'
'-x, y+1/2, -z+1/2'
'-x, -y, -z'
'x, -y-1/2, z-1/2'

loop_
_atom_site_label
_atom_site_type_symbol
_atom_site_fract_x
_atom_site_fract_y
_atom_site_fract_z
_atom_site_U_iso_or_equiv
_atom_site_adp_type
_atom_site_occupancy
_atom_site_symmetry_multiplicity
_atom_site_calc_flag
_atom_site_refinement_flags
O1 O 0.22143(13) 0.10643(16) 0.50059(7) 0.0343(3) Uani 1 1 d .
O2 O 0.52292(12) 0.10596(16) 0.59063(7) 0.0273(3) Uani 1 1 d .
H2 H 0.432(3) 0.100(3) 0.5409(16) 0.069(7) Uiso 1 1 d .
O3 O 0.82924(14) 0.10562(19) 0.69170(8) 0.0387(4) Uani 1 1 d .
H3 H 0.753(3) 0.094(3) 0.6404(15) 0.061(7) Uiso 1 1 d .
C1 C 0.76377(17) 0.1112(2) 0.76502(10) 0.0259(4) Uani 1 1 d .
C2 C 0.87114(19) 0.1174(2) 0.85180(11) 0.0321(4) Uani 1 1 d .
H2A H 0.9855 0.1180 0.8579 0.038 Uiso 1 1 calc R
C3 C 0.81348(19) 0.1229(2) 0.93047(10) 0.0305(4) Uani 1 1 d .
H3A H 0.8892 0.1283 0.9896 0.037 Uiso 1 1 calc R
C4 C 0.64984(19) 0.1206(2) 0.92422(10) 0.0265(4) Uani 1 1 d .
H4 H 0.6130 0.1223 0.9788 0.032 Uiso 1 1 calc R
C5 C 0.53552(17) 0.11569(19) 0.83704(9) 0.0216(3) Uani 1 1 d .
C6 C 0.59252(16) 0.1109(2) 0.75559(9) 0.0208(3) Uani 1 1 d .
C7 C 0.47247(17) 0.10952(19) 0.66886(9) 0.0197(3) Uani 1 1 d .
C8 C 0.30701(17) 0.1098(2) 0.66411(9) 0.0224(3) Uani 1 1 d .
C9 C 0.25456(18) 0.1136(2) 0.74625(10) 0.0263(4) Uani 1 1 d .
H9 H 0.1411 0.1137 0.7427 0.032 Uiso 1 1 calc R
C10 C 0.36482(18) 0.1171(2) 0.82991(10) 0.0259(4) Uani 1 1 d .
H10 H 0.3278 0.1206 0.8844 0.031 Uiso 1 1 calc R
C11 C 0.18819(18) 0.1064(2) 0.57566(10) 0.0284(4) Uani 1 1 d .
H11 H 0.0760 0.1041 0.5753 0.034 Uiso 1 1 calc R

loop_
_atom_site_aniso_label
_atom_site_aniso_U_11
_atom_site_aniso_U_22
_atom_site_aniso_U_33
_atom_site_aniso_U_23
_atom_site_aniso_U_13
_atom_site_aniso_U_12
O1 0.0342(6) 0.0441(7) 0.0208(6) 0.0008(5) 0.0003(4) 0.0025(5)
O2 0.0244(6) 0.0407(7) 0.0174(5) -0.0001(4) 0.0068(4) -0.0001(4)
O3 0.0205(6) 0.0674(9) 0.0297(6) -0.0059(6) 0.0091(5) -0.0033(5)
C1 0.0200(7) 0.0319(8) 0.0258(7) -0.0032(6) 0.0060(5) -0.0009(6)
C2 0.0200(7) 0.0416(9) 0.0313(8) -0.0034(7) 0.0010(6) 0.0009(6)
C3 0.0287(8) 0.0315(8) 0.0248(7) -0.0032(6) -0.0045(6) 0.0028(6)
C4 0.0342(8) 0.0262(8) 0.0186(7) 0.0000(6) 0.0058(6) 0.0024(6)
C5 0.0245(7) 0.0201(7) 0.0199(7) 0.0006(5) 0.0051(5) 0.0015(5)
C6 0.0210(7) 0.0205(7) 0.0202(7) 0.0000(5) 0.0043(6) 0.0000(5)
C7 0.0215(7) 0.0199(7) 0.0182(7) 0.0005(5) 0.0064(5) 0.0004(5)
C8 0.0204(7) 0.0242(8) 0.0211(7) 0.0003(5) 0.0029(5) 0.0002(5)
C9 0.0201(7) 0.0326(8) 0.0281(8) 0.0003(6) 0.0098(6) -0.0008(6)
C10 0.0273(8) 0.0310(8) 0.0220(7) 0.0005(6) 0.0113(6) 0.0006(6)
C11 0.0221(7) 0.0325(8) 0.0272(8) 0.0007(6) 0.0002(6) 0.0018(6)

loop_
_atom_type_symbol
_atom_type_description
_atom_type_scat_dispersion_real
_atom_type_scat_dispersion_imag
_atom_type_scat_source
C C 0.0033 0.0016 'International Tables Vol C Tables 4.2.6.8 and 6.1.1.4'
H H 0.0000 0.0000 'International Tables Vol C Tables 4.2.6.8 and 6.1.1.4'
O O 0.0106 0.0060 'International Tables Vol C Tables 4.2.6.8 and 6.1.1.4'

loop_
_geom_angle_atom_site_label_1
_geom_angle_atom_site_label_2
_geom_angle_atom_site_label_3
_geom_angle
O3 C1 C2 117.16(13)
O3 C1 C6 122.93(13)
C2 C1 C6 119.90(14)
C1 C2 C3 120.61(14)
C4 C3 C2 121.19(13)
C3 C4 C5 120.24(14)
C4 C5 C10 120.57(13)
C4 C5 C6 119.32(13)
C10 C5 C6 120.11(12)
C1 C6 C7 123.87(13)
C1 C6 C5 118.74(13)
C7 C6 C5 117.38(13)
O2 C7 C8 120.14(12)
O2 C7 C6 118.66(12)
C8 C7 C6 121.20(13)
C7 C8 C9 119.99(12)
C7 C8 C11 120.13(13)
C9 C8 C11 119.89(13)
C10 C9 C8 120.57(13)
C9 C10 C5 120.75(13)
O1 C11 C8 124.76(14)

loop_
_geom_bond_atom_site_label_1
_geom_bond_atom_site_label_2
_geom_bond_distance
O1 C11 1.2303(18)
O2 C7 1.3503(16)
O3 C1 1.3560(18)
C1 C2 1.380(2)
C1 C6 1.4221(19)
C2 C3 1.391(2)
C3 C4 1.367(2)
C4 C5 1.4098(19)
C5 C10 1.424(2)
C5 C6 1.4271(19)
C6 C7 1.4269(19)
C7 C8 1.386(2)
C8 C9 1.4155(19)
C8 C11 1.4409(19)
C9 C10 1.355(2)

loop_
_geom_hbond_atom_site_label_D
_geom_hbond_atom_site_label_H
_geom_hbond_atom_site_label_A
_geom_hbond_distance_DH
_geom_hbond_distance_HA
_geom_hbond_distance_DA
_geom_hbond_angle_DHA
_geom_hbond_site_symmetry_A
O2 H2 O1 0.92(2) 1.73(2) 2.5603(14) 148(2) .
O3 H3 O2 0.87(2) 1.90(2) 2.6433(15) 143(2) .
O2 H2 O2 0.92(2) 2.52(2) 3.007(2) 113.2(17) 3_656
O3 H3 O1 0.87(2) 2.57(2) 3.1480(16) 124.8(18) 3_656
